data_7047571
loop_
_publ_author_name
'Feng, Dan-Dan'
'Dong, Hui-Ming'
'Liu, Zheng-Yu'
'Zhao, Xiao-Jun'
'Yang, En-Cui'

_publ_section_title
;
 Three microporous metal-organic frameworks assembled from dodecanuclear
 {NiLn} subunits: synthesis, structure, gas adsorption and magnetism.
;
_journal_issue 43
_journal_name_full 'Dalton transactions (Cambridge, England : 2003)'
_journal_page_first 15344
_journal_page_last 15352
_journal_paper_doi 10.1039/c8dt02816h
_journal_volume 47
_journal_year 2018
_chemical_formula_moiety '0.04(C672 H816 N240 Ni24 O336 Tb48)'
_chemical_formula_sum 'C28 H34 N10 Ni O14 Tb2'
_chemical_formula_weight 1111.20
_space_group_crystal_system cubic
_space_group_IT_number 206
_space_group_name_Hall '-I 2b 2c 3'
_space_group_name_H-M_alt 'I a -3'
_symmetry_space_group_name_Hall '-I 2b 2c 3'
_symmetry_space_group_name_H-M 'I a -3'
_atom_sites_solution_hydrogens mixed
_atom_sites_solution_primary direct
_audit_creation_date 2018-08-15
_audit_creation_method
;
Olex2 1.2
(compiled 2018.05.29 svn.r3508 for OlexSys, GUI svn.r5506)
;
_audit_update_record
;
2018-09-13 deposited with the CCDC.
2018-09-17 downloaded from the CCDC.
;
_cell_angle_alpha 90
_cell_angle_beta 90
_cell_angle_gamma 90
_cell_formula_units_Z 24
_cell_length_a 32.2995(5)
_cell_length_b 32.2995(5)
_cell_length_c 32.2995(5)
_cell_measurement_reflns_used 9139
_cell_measurement_temperature 173(2)
_cell_measurement_theta_max 28.21
_cell_measurement_theta_min 2.36
_cell_volume 33696.7(9)
_computing_cell_refinement 'Bruker SMART'
_computing_data_collection 'Bruker SMART'
_computing_data_reduction 'Bruker SAINT'
_computing_molecular_graphics 'Olex2 (Dolomanov et al., 2009)'
_computing_publication_material 'Olex2 (Dolomanov et al., 2009)'
_computing_structure_refinement 'XL (Sheldrick, 2008)'
_computing_structure_solution 'XS (Sheldrick, 2008)'
_diffrn_ambient_temperature 173.15
_diffrn_measured_fraction_theta_full 1.000
_diffrn_measured_fraction_theta_max 0.999
_diffrn_measurement_device_type 'CCD area detector'
_diffrn_measurement_method 'phi and omega scans'
_diffrn_radiation_type MoK\a
_diffrn_radiation_wavelength 0.71073
_diffrn_reflns_av_R_equivalents 0.0577
_diffrn_reflns_av_unetI/netI 0.0203
_diffrn_reflns_Laue_measured_fraction_full 1.000
_diffrn_reflns_Laue_measured_fraction_max 0.999
_diffrn_reflns_limit_h_max 43
_diffrn_reflns_limit_h_min -39
_diffrn_reflns_limit_k_max 25
_diffrn_reflns_limit_k_min -43
_diffrn_reflns_limit_l_max 43
_diffrn_reflns_limit_l_min -41
_diffrn_reflns_number 123673
_diffrn_reflns_point_group_measured_fraction_full 1.000
_diffrn_reflns_point_group_measured_fraction_max 0.999
_diffrn_reflns_theta_full 25.242
_diffrn_reflns_theta_max 28.310
_diffrn_reflns_theta_min 1.261
_exptl_absorpt_coefficient_mu 2.875
_exptl_absorpt_correction_T_max 0.7457
_exptl_absorpt_correction_T_min 0.6588
_exptl_absorpt_correction_type multi-scan
_exptl_absorpt_process_details
'SADABS-2012/1 (Bruker,2012) was used for absorption correction. wR2(int) was 0.1249 before and 0.0534 after correction. The Ratio of minimum to maximum transmission is 0.8835. The \l/2 correction factor is 0.0015.'
_exptl_crystal_colour red
_exptl_crystal_colour_primary red
_exptl_crystal_density_diffrn 1.314
_exptl_crystal_description block
_exptl_crystal_F_000 13008
_exptl_crystal_size_max 0.22
_exptl_crystal_size_mid 0.21
_exptl_crystal_size_min 0.18
_refine_diff_density_max 0.916
_refine_diff_density_min -0.618
_refine_diff_density_rms 0.077
_refine_ls_extinction_method none
_refine_ls_goodness_of_fit_ref 1.039
_refine_ls_hydrogen_treatment constr
_refine_ls_matrix_type full
_refine_ls_number_parameters 250
_refine_ls_number_reflns 6999
_refine_ls_number_restraints 24
_refine_ls_restrained_S_all 1.073
_refine_ls_R_factor_all 0.0373
_refine_ls_R_factor_gt 0.0252
_refine_ls_shift/su_max 0.003
_refine_ls_shift/su_mean 0.000
_refine_ls_structure_factor_coef Fsqd
_refine_ls_weighting_details 'w=1/[\s^2^(Fo^2^)+(0.0232P)^2^+112.1332P] where P=(Fo^2^+2Fc^2^)/3'
_refine_ls_weighting_scheme calc
_refine_ls_wR_factor_gt 0.0550
_refine_ls_wR_factor_ref 0.0608
_reflns_Friedel_coverage 0.000
_reflns_number_gt 5702
_reflns_number_total 6999
_reflns_threshold_expression 'I > 2\s(I)'
_cod_data_source_file c8dt02816h2.cif
_cod_data_source_block n151022a_sq
_cod_depositor_comments 'Adding full bibliography for 7047570--7047572.cif.'
_cod_original_cell_volume 33696.7(16)
_cod_database_code 7047571
_shelx_shelxl_version_number 2018/3
_shelx_space_group_comment
;
The symmetry employed for this shelxl refinement is uniquely defined
by the following loop, which should always be used as a source of
symmetry information in preference to the above space-group names.
They are only intended as comments.
;
_shelx_estimated_absorpt_t_max 0.626
_shelx_estimated_absorpt_t_min 0.570
_olex2_refinement_description
;
1. Fixed Uiso
 At 1.2 times of:
  All C(H) groups
 At 1.5 times of:
  All C(H,H,H) groups, All O(H) groups
2. Uiso/Uaniso restraints and constraints
Uanis(C12) \\sim Ueq, Uanis(C13) \\sim Ueq: with sigma of 0.005 and sigma for
terminal atoms of 0.005
Uanis(C15) \\sim Ueq, Uanis(C14) \\sim Ueq: with sigma of 0.005 and sigma for
terminal atoms of 0.005
3. Others
 Fixed Sof: H2(0.5) H15A(0.5) H15B(0.5) H15C(0.5)
4.a Riding coordinates:
 O2(H2), C6(H6A,H6B,H6C), C9(H9A,H9B,H9C), C11(H11A,H11B,H11C), C13(H13A,H13B,
 H13C), C15(H15A,H15B,H15C)
4.b Aromatic/amide H refined with riding coordinates:
 C1(H1), C2(H2A), C3(H3)
;
_platon_squeeze_void_probe_radius 1.20
_olex2_submission_special_instructions 'No special instructions were received'

loop_
_space_group_symop_operation_xyz
'x, y, z'
'-x+1/2, -y, z+1/2'
'-x, y+1/2, -z+1/2'
'x+1/2, -y+1/2, -z'
'z, x, y'
'z+1/2, -x+1/2, -y'
'-z+1/2, -x, y+1/2'
'-z, x+1/2, -y+1/2'
'y, z, x'
'-y, z+1/2, -x+1/2'
'y+1/2, -z+1/2, -x'
'-y+1/2, -z, x+1/2'
'x+1/2, y+1/2, z+1/2'
'-x+1, -y+1/2, z+1'
'-x+1/2, y+1, -z+1'
'x+1, -y+1, -z+1/2'
'z+1/2, x+1/2, y+1/2'
'z+1, -x+1, -y+1/2'
'-z+1, -x+1/2, y+1'
'-z+1/2, x+1, -y+1'
'y+1/2, z+1/2, x+1/2'
'-y+1/2, z+1, -x+1'
'y+1, -z+1, -x+1/2'
'-y+1, -z+1/2, x+1'
'-x, -y, -z'
'x-1/2, y, -z-1/2'
'x, -y-1/2, z-1/2'
'-x-1/2, y-1/2, z'
'-z, -x, -y'
'-z-1/2, x-1/2, y'
'z-1/2, x, -y-1/2'
'z, -x-1/2, y-1/2'
'-y, -z, -x'
'y, -z-1/2, x-1/2'
'-y-1/2, z-1/2, x'
'y-1/2, z, -x-1/2'
'-x+1/2, -y+1/2, -z+1/2'
'x, y+1/2, -z'
'x+1/2, -y, z'
'-x, y, z+1/2'
'-z+1/2, -x+1/2, -y+1/2'
'-z, x, y+1/2'
'z, x+1/2, -y'
'z+1/2, -x, y'
'-y+1/2, -z+1/2, -x+1/2'
'y+1/2, -z, x'
'-y, z, x+1/2'
'y, z+1/2, -x'

loop_
_atom_site_label
_atom_site_type_symbol
_atom_site_fract_x
_atom_site_fract_y
_atom_site_fract_z
_atom_site_U_iso_or_equiv
_atom_site_adp_type
_atom_site_occupancy
_atom_site_site_symmetry_order
_atom_site_calc_flag
_atom_site_refinement_flags_posn
_atom_site_refinement_flags_adp
_atom_site_refinement_flags_occupancy
_atom_site_disorder_assembly
_atom_site_disorder_group
Tb1 Tb 0.38362(2) 0.55085(2) 0.78411(2) 0.02070(4) Uani 1 1 d . . . . .
Ni1 Ni 0.27293(2) 0.500000 0.750000 0.01885(10) Uani 1 2 d S T P . .
O1 O 0.31009(6) 0.54720(5) 0.77609(5) 0.0195(4) Uani 1 1 d . . . . .
O2 O 0.18930(6) 0.53166(7) 0.77159(8) 0.0365(5) Uani 1 1 d . . . . .
H2 H 0.184191 0.515559 0.751603 0.055 Uiso 0.5 1 d R . . A -1
O3 O 0.38258(6) 0.58744(6) 0.71754(6) 0.0248(4) Uani 1 1 d . . . . .
O4 O 0.37425(6) 0.52049(6) 0.71150(6) 0.0234(4) Uani 1 1 d . . . . .
O5 O 0.42601(9) 0.54204(8) 0.84552(9) 0.0529(7) Uani 1 1 d . . . . .
O6 O 0.35952(9) 0.55146(7) 0.85579(7) 0.0474(6) Uani 1 1 d . . . . .
O7 O 0.44889(6) 0.53296(6) 0.76019(8) 0.0395(6) Uani 1 1 d . . . . .
N1 N 0.42645(7) 0.61748(7) 0.78838(7) 0.0245(5) Uani 1 1 d . . . . .
N2 N 0.46862(7) 0.69213(7) 0.77800(7) 0.0230(5) Uani 1 1 d . . . . .
N3 N 0.34453(7) 0.61687(7) 0.79445(7) 0.0198(4) Uani 1 1 d . . . . .
N4 N 0.30179(7) 0.61531(7) 0.79898(7) 0.0223(5) Uani 1 1 d . . . . .
N5 N 0.23019(7) 0.53954(7) 0.77298(8) 0.0260(5) Uani 1 1 d . . . . .
C1 C 0.46734(9) 0.61883(9) 0.78385(10) 0.0305(6) Uani 1 1 d . . . . .
H1 H 0.482563 0.593663 0.783955 0.037 Uiso 1 1 calc R . . . .
C2 C 0.48839(9) 0.65591(9) 0.77897(9) 0.0278(6) Uani 1 1 d . . . . .
H2A H 0.517678 0.655507 0.776255 0.033 Uiso 1 1 calc R . . . .
C3 C 0.42743(8) 0.69081(8) 0.78283(8) 0.0226(5) Uani 1 1 d . . . . .
H3 H 0.412245 0.715997 0.782379 0.027 Uiso 1 1 calc R . . . .
C4 C 0.40620(8) 0.65384(8) 0.78847(8) 0.0214(5) Uani 1 1 d . . . . .
C5 C 0.36069(8) 0.65340(8) 0.79428(8) 0.0218(5) Uani 1 1 d . . . . .
C6 C 0.33774(9) 0.69336(9) 0.79847(11) 0.0342(7) Uani 1 1 d . . . . .
H6A H 0.307860 0.687799 0.801369 0.051 Uiso 1 1 d R . . . .
H6B H 0.342550 0.710379 0.773589 0.051 Uiso 1 1 d R . . . .
H6C H 0.347750 0.708299 0.823129 0.051 Uiso 1 1 d R . . . .
C7 C 0.28788(8) 0.57851(8) 0.78929(8) 0.0210(5) Uani 1 1 d . . . . .
C8 C 0.24243(9) 0.57339(9) 0.79057(9) 0.0284(6) Uani 1 1 d . . . . .
C9 C 0.21402(10) 0.60487(11) 0.80918(14) 0.0512(11) Uani 1 1 d . . . . .
H9A H 0.192116 0.612686 0.789393 0.077 Uiso 1 1 d R . . . .
H9B H 0.229986 0.629666 0.816993 0.077 Uiso 1 1 d R . . . .
H9C H 0.201316 0.592656 0.834113 0.077 Uiso 1 1 d R . . . .
C10 C 0.38165(8) 0.55585(8) 0.69535(9) 0.0234(5) Uani 1 1 d . . . . .
C11 C 0.39036(10) 0.55845(9) 0.64974(9) 0.0317(7) Uani 1 1 d . . . . .
H11A H 0.386646 0.587342 0.640557 0.048 Uiso 1 1 d R . . . .
H11B H 0.370986 0.540382 0.634586 0.048 Uiso 1 1 d R . . . .
H11C H 0.419026 0.549602 0.644147 0.048 Uiso 1 1 d R . . . .
C12 C 0.39589(16) 0.54496(11) 0.86930(12) 0.0507(10) Uani 1 1 d . U . . .
C13 C 0.40236(19) 0.53971(16) 0.91573(13) 0.0791(15) Uani 1 1 d . U . . .
H13A H 0.432125 0.537587 0.922143 0.119 Uiso 1 1 d R . . . .
H13B H 0.388125 0.514307 0.924923 0.119 Uiso 1 1 d R . . . .
H13C H 0.390515 0.563827 0.930233 0.119 Uiso 1 1 d R . . . .
C14 C 0.46717(14) 0.500000 0.750000 0.0445(12) Uani 1 2 d S TU P . .
C15 C 0.5136(2) 0.500000 0.750000 0.089(2) Uani 1 2 d S TU P . .
H15A H 0.523811 0.489100 0.776640 0.133 Uiso 0.5 1 d R . . . .
H15B H 0.523811 0.528520 0.746120 0.133 Uiso 0.5 1 d R . . . .
H15C H 0.523811 0.482380 0.727240 0.133 Uiso 0.5 1 d R . . . .

loop_
_atom_site_aniso_label
_atom_site_aniso_U_11
_atom_site_aniso_U_22
_atom_site_aniso_U_33
_atom_site_aniso_U_23
_atom_site_aniso_U_13
_atom_site_aniso_U_12
Tb1 0.02233(7) 0.01577(6) 0.02401(7) -0.00187(5) -0.00445(5) 0.00089(5)
Ni1 0.0193(2) 0.0164(2) 0.0208(2) 0.00005(18) 0.000 0.000
O1 0.0228(9) 0.0164(9) 0.0192(9) 0.0002(7) 0.0008(7) 0.0000(7)
O2 0.0189(10) 0.0295(11) 0.0611(15) -0.0094(10) 0.0059(10) -0.0024(8)
O3 0.0296(10) 0.0173(9) 0.0276(10) -0.0019(8) 0.0007(8) -0.0011(8)
O4 0.0287(10) 0.0187(9) 0.0226(9) 0.0000(7) 0.0031(8) -0.0013(7)
O5 0.0585(17) 0.0451(15) 0.0553(17) 0.0030(12) -0.0325(14) -0.0048(13)
O6 0.0799(19) 0.0370(13) 0.0253(12) -0.0007(10) 0.0014(12) 0.0128(13)
O7 0.0236(11) 0.0240(11) 0.0708(17) -0.0154(11) -0.0034(11) 0.0014(9)
N1 0.0234(12) 0.0192(11) 0.0309(12) -0.0034(9) -0.0075(9) 0.0005(9)
N2 0.0219(11) 0.0234(11) 0.0235(12) -0.0038(9) -0.0051(9) -0.0006(9)
N3 0.0208(11) 0.0202(11) 0.0184(10) -0.0031(8) 0.0004(8) 0.0001(9)
N4 0.0231(11) 0.0205(11) 0.0234(11) -0.0026(9) 0.0034(9) -0.0024(9)
N5 0.0208(11) 0.0220(12) 0.0351(13) 0.0008(10) 0.0044(10) -0.0020(9)
C1 0.0261(14) 0.0214(14) 0.0439(18) -0.0075(13) -0.0074(13) 0.0023(11)
C2 0.0215(13) 0.0242(14) 0.0377(16) -0.0103(12) -0.0045(12) 0.0014(11)
C3 0.0231(13) 0.0208(13) 0.0240(13) -0.0037(10) -0.0035(11) 0.0005(10)
C4 0.0225(13) 0.0195(12) 0.0221(13) -0.0055(10) -0.0054(10) -0.0016(10)
C5 0.0240(13) 0.0176(12) 0.0237(13) -0.0026(10) -0.0018(10) 0.0013(10)
C6 0.0255(15) 0.0188(14) 0.058(2) -0.0041(13) -0.0034(14) 0.0006(11)
C7 0.0242(13) 0.0177(12) 0.0212(13) 0.0004(10) 0.0034(10) 0.0018(10)
C8 0.0270(15) 0.0210(13) 0.0372(16) -0.0011(12) 0.0087(12) 0.0005(11)
C9 0.0273(17) 0.0359(18) 0.090(3) -0.0290(19) 0.0160(18) -0.0010(14)
C10 0.0197(13) 0.0226(13) 0.0280(14) 0.0018(11) 0.0024(11) -0.0004(10)
C11 0.0434(18) 0.0277(15) 0.0240(14) 0.0031(11) 0.0032(13) 0.0020(13)
C12 0.087(3) 0.0270(16) 0.0380(18) 0.0009(14) -0.0212(19) 0.0027(17)
C13 0.124(4) 0.070(3) 0.044(2) 0.001(2) -0.029(2) 0.005(3)
C14 0.029(2) 0.030(2) 0.075(3) -0.012(2) 0.000 0.000
C15 0.061(3) 0.069(4) 0.137(5) -0.021(3) 0.000 0.000

loop_
_atom_type_symbol
_atom_type_description
_atom_type_scat_dispersion_real
_atom_type_scat_dispersion_imag
_atom_type_scat_source
C C 0.0033 0.0016 'International Tables Vol C Tables 4.2.6.8 and 6.1.1.4'
H H 0.0000 0.0000 'International Tables Vol C Tables 4.2.6.8 and 6.1.1.4'
N N 0.0061 0.0033 'International Tables Vol C Tables 4.2.6.8 and 6.1.1.4'
Ni Ni 0.3393 1.1124 'International Tables Vol C Tables 4.2.6.8 and 6.1.1.4'
O O 0.0106 0.0060 'International Tables Vol C Tables 4.2.6.8 and 6.1.1.4'
Tb Tb -0.1723 4.1537 'International Tables Vol C Tables 4.2.6.8 and 6.1.1.4'

loop_
_geom_angle_atom_site_label_1
_geom_angle_atom_site_label_2
_geom_angle_atom_site_label_3
_geom_angle
_geom_angle_site_symmetry_1
_geom_angle_site_symmetry_3
O1 Tb1 Tb1 84.19(4) . 16_456
O1 Tb1 O3 85.13(6) . .
O1 Tb1 O4 76.37(6) . .
O1 Tb1 O5 130.01(9) . .
O1 Tb1 O6 77.68(8) . .
O1 Tb1 N1 125.68(7) . .
O1 Tb1 N3 63.58(6) . .
O3 Tb1 Tb1 84.94(4) . 16_456
O3 Tb1 O4 51.69(6) . .
O3 Tb1 N1 69.51(7) . .
O3 Tb1 N3 72.50(6) . .
O4 Tb1 Tb1 34.06(4) . 16_456
O4 Tb1 Tb1 38.01(5) 16_456 16_456
O4 Tb1 O1 80.14(6) 16_456 .
O4 Tb1 O3 121.89(6) 16_456 .
O4 Tb1 O4 70.20(7) 16_456 .
O4 Tb1 O5 84.70(8) 16_456 .
O4 Tb1 O6 84.77(7) 16_456 .
O4 Tb1 N1 153.93(7) 16_456 .
O4 Tb1 N1 115.78(7) . .
O4 Tb1 N3 140.36(7) 16_456 .
O5 Tb1 Tb1 110.98(6) . 16_456
O5 Tb1 O3 141.30(8) . .
O5 Tb1 O4 140.41(8) . .
O5 Tb1 O6 53.57(10) . .
O5 Tb1 N1 75.52(8) . .
O5 Tb1 N3 106.00(8) . .
O6 Tb1 Tb1 122.33(6) . 16_456
O6 Tb1 O3 145.31(7) . .
O6 Tb1 O4 146.48(8) . .
O6 Tb1 N1 96.56(8) . .
O6 Tb1 N3 72.87(7) . .
O7 Tb1 Tb1 66.88(5) . 16_456
O7 Tb1 O1 148.70(7) . .
O7 Tb1 O3 80.82(8) . .
O7 Tb1 O4 72.95(7) . .
O7 Tb1 O4 83.80(7) . 16_456
O7 Tb1 O5 74.35(10) . .
O7 Tb1 O6 127.43(9) . .
O7 Tb1 N1 74.71(7) . .
O7 Tb1 N3 135.74(7) . .
N1 Tb1 Tb1 136.68(5) . 16_456
N3 Tb1 Tb1 141.50(5) . 16_456
N3 Tb1 O4 112.91(6) . .
N3 Tb1 N1 63.20(7) . .
O1 Ni1 O1 110.86(10) . 16_456
O1 Ni1 N2 87.88(8) 16_456 31_557
O1 Ni1 N2 87.12(8) 16_456 44_465
O1 Ni1 N2 87.12(8) . 31_557
O1 Ni1 N2 87.88(8) . 44_465
N2 Ni1 N2 171.19(12) 31_557 44_465
N5 Ni1 O1 77.64(8) 16_456 16_456
N5 Ni1 O1 77.64(8) . .
N5 Ni1 O1 171.45(8) . 16_456
N5 Ni1 O1 171.46(8) 16_456 .
N5 Ni1 N2 94.24(9) 16_456 31_557
N5 Ni1 N2 91.77(9) . 31_557
N5 Ni1 N2 91.77(9) 16_456 44_465
N5 Ni1 N2 94.24(9) . 44_465
N5 Ni1 N5 93.88(13) 16_456 .
Ni1 O1 Tb1 129.94(8) . .
C7 O1 Tb1 118.03(16) . .
C7 O1 Ni1 112.02(16) . .
N5 O2 H2 109.5 . .
C10 O3 Tb1 96.30(16) . .
Tb1 O4 Tb1 107.93(7) 16_456 .
C10 O4 Tb1 90.54(15) . .
C10 O4 Tb1 152.23(17) . 16_456
C12 O5 Tb1 93.1(2) . .
C12 O6 Tb1 91.7(2) . .
C14 O7 Tb1 136.3(2) . .
C1 N1 Tb1 123.91(18) . .
C1 N1 C4 117.1(2) . .
C4 N1 Tb1 118.10(17) . .
C2 N2 Ni1 122.90(19) . 34_576
C2 N2 C3 116.4(2) . .
C3 N2 Ni1 120.57(18) . 34_576
N4 N3 Tb1 119.00(15) . .
C5 N3 Tb1 125.09(18) . .
C5 N3 N4 115.8(2) . .
C7 N4 N3 110.4(2) . .
O2 N5 Ni1 122.57(17) . .
C8 N5 Ni1 119.10(19) . .
C8 N5 O2 118.3(2) . .
N1 C1 H1 119.1 . .
N1 C1 C2 121.9(3) . .
C2 C1 H1 119.1 . .
N2 C2 C1 121.7(3) . .
N2 C2 H2A 119.1 . .
C1 C2 H2A 119.1 . .
N2 C3 H3 118.9 . .
N2 C3 C4 122.2(3) . .
C4 C3 H3 118.9 . .
N1 C4 C3 120.7(2) . .
N1 C4 C5 118.3(2) . .
C3 C4 C5 121.0(2) . .
N3 C5 C4 114.2(2) . .
N3 C5 C6 126.1(3) . .
C4 C5 C6 119.7(2) . .
C5 C6 H6A 109.7 . .
C5 C6 H6B 109.2 . .
C5 C6 H6C 109.5 . .
H6A C6 H6B 109.5 . .
H6A C6 H6C 109.5 . .
H6B C6 H6C 109.5 . .
O1 C7 C8 117.8(2) . .
N4 C7 O1 126.2(2) . .
N4 C7 C8 115.8(2) . .
N5 C8 C7 112.7(2) . .
N5 C8 C9 124.3(3) . .
C7 C8 C9 123.0(3) . .
C8 C9 H9A 110.7 . .
C8 C9 H9B 109.5 . .
C8 C9 H9C 108.2 . .
H9A C9 H9B 109.5 . .
H9A C9 H9C 109.5 . .
H9B C9 H9C 109.5 . .
O3 C10 O4 120.1(2) . .
O3 C10 C11 120.9(2) . .
O4 C10 C11 119.0(2) . .
C10 C11 H11A 109.0 . .
C10 C11 H11B 109.6 . .
C10 C11 H11C 109.8 . .
H11A C11 H11B 109.5 . .
H11A C11 H11C 109.5 . .
H11B C11 H11C 109.5 . .
O5 C12 O6 121.6(3) . .
O5 C12 C13 119.5(4) . .
O6 C12 C13 118.9(4) . .
C12 C13 H13A 110.4 . .
C12 C13 H13B 109.0 . .
C12 C13 H13C 109.0 . .
H13A C13 H13B 109.5 . .
H13A C13 H13C 109.5 . .
H13B C13 H13C 109.5 . .
O7 C14 O7 124.2(4) 16_456 .
O7 C14 C15 117.9(2) 16_456 .
O7 C14 C15 117.9(2) . .
C14 C15 H15A 109.461(1) . 16_456
C14 C15 H15A 109.5 . .
C14 C15 H15B 109.5 . .
C14 C15 H15B 109.463(1) . 16_456
C14 C15 H15C 109.5 . .
C14 C15 H15C 109.462(1) . 16_456
H15A C15 H15A 141.1 . 16_456
H15A C15 H15B 109.5 16_456 16_456
H15A C15 H15B 109.5 . .
H15A C15 H15B 56.2 . 16_456
H15A C15 H15C 109.5 . .
H15A C15 H15C 56.3 . 16_456
H15A C15 H15C 109.5 16_456 16_456
H15B C15 H15A 56.3 . 16_456
H15B C15 H15B 141.1 . 16_456
H15B C15 H15C 109.5 . .
H15B C15 H15C 56.2 . 16_456
H15B C15 H15C 109.5 16_456 16_456
H15C C15 H15A 56.3 . 16_456
H15C C15 H15B 56.3 . 16_456
H15C C15 H15C 141.1 . 16_456

loop_
_geom_bond_atom_site_label_1
_geom_bond_atom_site_label_2
_geom_bond_distance
_geom_bond_site_symmetry_2
Tb1 Tb1 3.9553(3) 16_456
Tb1 O1 2.3921(18) .
Tb1 O3 2.4540(19) .
Tb1 O4 2.5600(18) .
Tb1 O4 2.3282(18) 16_456
Tb1 O5 2.427(2) .
Tb1 O6 2.443(2) .
Tb1 O7 2.318(2) .
Tb1 N1 2.562(2) .
Tb1 N3 2.501(2) .
Ni1 O1 2.1153(18) .
Ni1 O1 2.1154(18) 16_456
Ni1 N2 2.133(2) 44_465
Ni1 N2 2.133(2) 31_557
Ni1 N5 2.022(2) .
Ni1 N5 2.022(2) 16_456
O1 C7 1.311(3) .
O2 H2 0.8453 .
O2 N5 1.346(3) .
O3 C10 1.247(3) .
O4 C10 1.278(3) .
O5 C12 1.243(5) .
O6 C12 1.271(5) .
O7 C14 1.261(3) .
N1 C1 1.329(4) .
N1 C4 1.344(3) .
N2 C2 1.333(4) .
N2 C3 1.340(3) .
N3 N4 1.389(3) .
N3 C5 1.290(3) .
N4 C7 1.309(3) .
N5 C8 1.294(4) .
C1 H1 0.9500 .
C1 C2 1.386(4) .
C2 H2A 0.9500 .
C3 H3 0.9500 .
C3 C4 1.389(4) .
C4 C5 1.482(4) .
C5 C6 1.494(4) .
C6 H6A 0.9861 .
C6 H6B 0.9860 .
C6 H6C 0.9858 .
C7 C8 1.478(4) .
C8 C9 1.496(4) .
C9 H9A 0.9863 .
C9 H9B 0.9856 .
C9 H9C 0.9860 .
C10 C11 1.502(4) .
C11 H11A 0.9864 .
C11 H11B 0.9857 .
C11 H11C 0.9858 .
C12 C13 1.524(5) .
C13 H13A 0.9860 .
C13 H13B 0.9861 .
C13 H13C 0.9862 .
C14 C15 1.501(8) .
C15 H15A 0.9860 .
C15 H15A 0.9861 16_456
C15 H15B 0.9860 .
C15 H15B 0.9860 16_456
C15 H15C 0.9861 16_456
C15 H15C 0.9860 .

loop_
_geom_hbond_atom_site_label_D
_geom_hbond_atom_site_label_H
_geom_hbond_atom_site_label_A
_geom_hbond_distance_DH
_geom_hbond_distance_HA
_geom_hbond_distance_DA
_geom_hbond_angle_DHA
_geom_hbond_site_symmetry_A
_geom_hbond_publ_flag
O2 H2 N5 0.85 2.45 3.018(3) 125.2 16_456 yes
C1 H1 O7 0.95 2.37 2.938(3) 118.0 . yes
C3 H3 O1 0.95 2.51 3.006(3) 112.8 47_655 yes

loop_
_geom_torsion_atom_site_label_1
_geom_torsion_atom_site_label_2
_geom_torsion_atom_site_label_3
_geom_torsion_atom_site_label_4
_geom_torsion
_geom_torsion_site_symmetry_1
_geom_torsion_site_symmetry_4
Tb1 O1 C7 N4 14.7(3) . .
Tb1 O1 C7 C8 -170.26(18) . .
Tb1 O3 C10 O4 12.3(3) . .
Tb1 O3 C10 C11 -165.9(2) . .
Tb1 O4 C10 O3 -11.7(3) . .
Tb1 O4 C10 O3 -144.5(3) 16_456 .
Tb1 O4 C10 C11 33.8(5) 16_456 .
Tb1 O4 C10 C11 166.5(2) . .
Tb1 O5 C12 O6 -1.5(4) . .
Tb1 O5 C12 C13 177.1(3) . .
Tb1 O6 C12 O5 1.5(4) . .
Tb1 O6 C12 C13 -177.1(3) . .
Tb1 O7 C14 O7 20.77(17) . 16_456
Tb1 O7 C14 C15 -159.24(17) . .
Tb1 N1 C1 C2 168.2(2) . .
Tb1 N1 C4 C3 -167.72(19) . .
Tb1 N1 C4 C5 11.6(3) . .
Tb1 N3 N4 C7 -11.8(3) . .
Tb1 N3 C5 C4 -1.7(3) . .
Tb1 N3 C5 C6 177.0(2) . .
Ni1 O1 C7 N4 -165.2(2) . .
Ni1 O1 C7 C8 9.9(3) . .
Ni1 N2 C2 C1 177.5(2) 34_576 .
Ni1 N2 C3 C4 -176.5(2) 34_576 .
Ni1 N5 C8 C7 2.5(3) . .
Ni1 N5 C8 C9 -179.3(3) . .
O1 C7 C8 N5 -8.5(4) . .
O1 C7 C8 C9 173.2(3) . .
O2 N5 C8 C7 -179.0(2) . .
O2 N5 C8 C9 -0.7(5) . .
N1 C1 C2 N2 -1.0(5) . .
N1 C4 C5 N3 -6.8(4) . .
N1 C4 C5 C6 174.3(3) . .
N2 C3 C4 N1 -1.5(4) . .
N2 C3 C4 C5 179.2(2) . .
N3 N4 C7 O1 -1.6(4) . .
N3 N4 C7 C8 -176.7(2) . .
N4 N3 C5 C4 -178.7(2) . .
N4 N3 C5 C6 0.0(4) . .
N4 C7 C8 N5 167.0(3) . .
N4 C7 C8 C9 -11.2(4) . .
C1 N1 C4 C3 1.8(4) . .
C1 N1 C4 C5 -178.8(2) . .
C2 N2 C3 C4 -0.1(4) . .
C3 N2 C2 C1 1.3(4) . .
C3 C4 C5 N3 172.5(2) . .
C3 C4 C5 C6 -6.3(4) . .
C4 N1 C1 C2 -0.7(4) . .
C5 N3 N4 C7 165.4(2) . .

loop_
_platon_squeeze_void_nr
_platon_squeeze_void_average_x
_platon_squeeze_void_average_y
_platon_squeeze_void_average_z
_platon_squeeze_void_volume
_platon_squeeze_void_count_electrons
_platon_squeeze_void_content
1 0.010 -0.013 0.001 13059 3471 ' '
2 0.250 0.250 0.250 90 10 ' '
3 0.750 0.250 0.250 90 10 ' '
4 0.750 0.250 0.750 90 10 ' '
5 0.250 0.250 0.750 90 10 ' '
6 0.250 0.750 0.250 90 10 ' '
7 0.750 0.750 0.250 90 10 ' '
8 0.750 0.750 0.750 90 10 ' '
9 0.250 0.750 0.750 90 10 ' '
